data_1551273
loop_
_publ_author_name
'Alexandros P. Katsoulidis'
'Dmytro Antypov'
'George F. S. Whitehead'
'Elliot J. Carrington'
'Dave J. Adams'
'Neil G. Berry'
'George R. Darling'
'Matthew S. Dyer'
'Matthew J. Rosseinsky'

_publ_section_title
;
 Chemical control of structure and guest uptake by a conformationally
 mobile porous material
;
_journal_name_full Nature
_journal_page_first 213
_journal_page_last 217
_journal_paper_doi 10.1038/s41586-018-0820-9
_journal_volume 565
_journal_year 2019
_chemical_absolute_configuration rmad
_chemical_formula_moiety 'C10 H13 N5 O4 Zn, C4 H8 O'
_chemical_formula_sum 'C14 H21 N5 O5 Zn'
_chemical_formula_weight 404.73
_space_group_crystal_system monoclinic
_space_group_IT_number 4
_space_group_name_Hall 'P 2yb'
_space_group_name_H-M_alt 'P 1 21 1'
_atom_sites_solution_hydrogens mixed
_atom_sites_solution_primary direct
_cell_angle_alpha 90
_cell_angle_beta 108.349(8)
_cell_angle_gamma 90
_cell_formula_units_Z 2
_cell_length_a 9.5309(6)
_cell_length_b 9.0153(5)
_cell_length_c 11.0339(10)
_cell_measurement_reflns_used 2447
_cell_measurement_temperature 100
_cell_measurement_theta_max 24.3980
_cell_measurement_theta_min 2.2260
_cell_volume 899.87(12)
_computing_cell_refinement 'CrysAlisPro 1.171.38.41 (Rigaku OD, 2015)'
_computing_data_collection 'CrysAlisPro 1.171.38.41 (Rigaku OD, 2015)'
_computing_data_reduction 'CrysAlisPro 1.171.38.41 (Rigaku OD, 2015)'
_computing_molecular_graphics 'Olex2 (Dolomanov et al., 2009)'
_computing_publication_material 'Olex2 (Dolomanov et al., 2009)'
_computing_structure_refinement 'ShelXL (Sheldrick, 2015)'
_computing_structure_solution 'ShelXT (Sheldrick, 2015)'
_diffrn_ambient_temperature 100
_diffrn_detector 'CCD plate'
_diffrn_measured_fraction_theta_full 1.000
_diffrn_measured_fraction_theta_max 1.000
_diffrn_measurement_details
;
List of Runs (angles in degrees, time in seconds):
  # Type    Start    End  Width  t~exp~   \w     \q     \k     \f   Frames
--------------------------------------------------------------------------
  1  \w   -110.00  15.00   1.00   18.00    --  -20.00 -68.00   0.00  125
  2  \w   -110.00  15.00   1.00   18.00    --  -20.00 -68.00 120.00  125
  3  \w   -110.00  15.00   1.00   18.00    --  -20.00 -68.00 240.00  125
  4  \w   -110.00  15.00   1.00   18.00    --  -20.00 -30.00  90.00  125
;
_diffrn_measurement_device 'abstract diffractometer'
_diffrn_measurement_device_type 'dtrek-CrysAlisPro-abstract goniometer imported rigaku-d*trek images'
_diffrn_measurement_method '\w scans'
_diffrn_orient_matrix_type 'CrysAlisPro convention (1999,Acta A55,543-557)'
_diffrn_orient_matrix_UB_11 0.0181160000
_diffrn_orient_matrix_UB_12 -0.0039371000
_diffrn_orient_matrix_UB_13 0.0671477000
_diffrn_orient_matrix_UB_21 0.0527691000
_diffrn_orient_matrix_UB_22 -0.0557084000
_diffrn_orient_matrix_UB_23 0.0017295000
_diffrn_orient_matrix_UB_31 0.0546865000
_diffrn_orient_matrix_UB_32 0.0550141000
_diffrn_orient_matrix_UB_33 0.0065640000
_diffrn_radiation_monochromator graphite
_diffrn_radiation_probe x-ray
_diffrn_radiation_type MoK\a
_diffrn_radiation_wavelength 0.71073
_diffrn_reflns_av_R_equivalents 0.1027
_diffrn_reflns_av_unetI/netI 0.1495
_diffrn_reflns_Laue_measured_fraction_full 1.000
_diffrn_reflns_Laue_measured_fraction_max 1.000
_diffrn_reflns_limit_h_max 10
_diffrn_reflns_limit_h_min -11
_diffrn_reflns_limit_k_max 10
_diffrn_reflns_limit_k_min -11
_diffrn_reflns_limit_l_max 13
_diffrn_reflns_limit_l_min -13
_diffrn_reflns_number 10145
_diffrn_reflns_point_group_measured_fraction_full 0.962
_diffrn_reflns_point_group_measured_fraction_max 0.953
_diffrn_reflns_theta_full 25.242
_diffrn_reflns_theta_max 26.474
_diffrn_reflns_theta_min 1.945
_diffrn_source 'fine-focus sealed X-ray tube'
_diffrn_source_type 'Enhance (Mo) X-ray Source'
_exptl_absorpt_coefficient_mu 1.399
_exptl_absorpt_correction_T_max 1.00000
_exptl_absorpt_correction_T_min 0.88140
_exptl_absorpt_correction_type multi-scan
_exptl_absorpt_process_details
;
CrysAlisPro 1.171.38.41 (Rigaku Oxford Diffraction, 2015)
Empirical absorption correction using spherical harmonics,
 implemented in SCALE3 ABSPACK scaling algorithm.
;
_exptl_crystal_colour 'clear yellow'
_exptl_crystal_colour_lustre clear
_exptl_crystal_colour_modifier .
_exptl_crystal_colour_primary yellow
_exptl_crystal_density_diffrn 1.494
_exptl_crystal_description plate
_exptl_crystal_F_000 420
_exptl_crystal_size_max 0.5
_exptl_crystal_size_mid 0.3
_exptl_crystal_size_min 0.05
_refine_diff_density_max 0.719
_refine_diff_density_min -0.707
_refine_diff_density_rms 0.112
_refine_ls_abs_structure_details
;
 Flack x determined using 701 quotients [(I+)-(I-)]/[(I+)+(I-)]
 (Parsons, Flack and Wagner, Acta Cryst. B69 (2013) 249-259).
;
_refine_ls_abs_structure_Flack 0.02(2)
_refine_ls_extinction_coef .
_refine_ls_extinction_method none
_refine_ls_goodness_of_fit_ref 1.017
_refine_ls_hydrogen_treatment constr
_refine_ls_matrix_type full
_refine_ls_number_parameters 226
_refine_ls_number_reflns 3544
_refine_ls_number_restraints 10
_refine_ls_restrained_S_all 1.016
_refine_ls_R_factor_all 0.1222
_refine_ls_R_factor_gt 0.0726
_refine_ls_shift/su_max 0.000
_refine_ls_shift/su_mean 0.000
_refine_ls_structure_factor_coef Fsqd
_refine_ls_weighting_details 'w=1/[\s^2^(Fo^2^)+(0.0305P)^2^+1.5377P] where P=(Fo^2^+2Fc^2^)/3'
_refine_ls_weighting_scheme calc
_refine_ls_wR_factor_gt 0.1095
_refine_ls_wR_factor_ref 0.1248
_reflns_Friedel_coverage 0.789
_reflns_Friedel_fraction_full 0.919
_reflns_Friedel_fraction_max 0.900
_reflns_number_gt 2439
_reflns_number_total 3544
_reflns_threshold_expression 'I > 2\s(I)'
_cod_data_source_file 1000010.cif
_cod_data_source_block PCOD1000010
_cod_database_code 1551273
_shelx_space_group_comment
;
The symmetry employed for this shelxl refinement is uniquely defined
by the following loop, which should always be used as a source of
symmetry information in preference to the above space-group names.
They are only intended as comments.
;
_reflns_odcompleteness_completeness 100.00
_reflns_odcompleteness_iscentric 1
_reflns_odcompleteness_theta 26.31
_olex2_refinement_description
;
1. Fixed Uiso
 At 1.2 times of:
  All C(H) groups, All C(H,H) groups, All N(H) groups, All N(H,H) groups
2. Rigid body (RIGU) restrains
 C9, N5, N4
 with sigma for 1-2 distances of 0.004 and sigma for 1-3 distances of 0.004
3.a Riding coordinates:
 N3(H3A,H3B), N1(H1), N2(H2)
3.b Ternary CH refined with riding coordinates:
 C2(H2A)
3.c Secondary CH2 refined with riding coordinates:
 C7(H7A,H7B), C4(H4A,H4B), C6(H6A,H6B), C11(H11A,H11B), C12(H12A,H12B),
 C14(H14A,H14B), C13(H13A,H13B)
3.d Aromatic/amide H refined with riding coordinates:
 C10(H10), C9(H9)
;

loop_
_space_group_symop_operation_xyz
'x, y, z'
'-x, y+1/2, -z'

loop_
_atom_site_label
_atom_site_type_symbol
_atom_site_fract_x
_atom_site_fract_y
_atom_site_fract_z
_atom_site_U_iso_or_equiv
_atom_site_adp_type
_atom_site_occupancy
_atom_site_site_symmetry_order
_atom_site_calc_flag
_atom_site_refinement_flags_posn
_atom_site_refinement_flags_adp
_atom_site_refinement_flags_occupancy
_atom_site_disorder_assembly
_atom_site_disorder_group
Zn1 Zn 0.85348(11) 0.56833(14) 1.07598(11) 0.0211(3) Uani 1 1 d . . . . .
O3 O 0.3234(8) 0.8037(8) 0.7163(7) 0.0293(19) Uani 1 1 d . . . . .
O2 O 0.6906(7) 0.8685(7) 1.0515(7) 0.031(2) Uani 1 1 d . . . . .
O1 O 0.6503(7) 0.6286(7) 1.0130(7) 0.0229(17) Uani 1 1 d . . . . .
O4 O 0.0213(11) 0.3995(9) 0.5068(8) 0.062(3) Uani 1 1 d . . . . .
N4 N 0.1373(8) 0.8855(9) 1.0233(8) 0.0180(19) Uani 1 1 d . U . . .
N3 N -0.0903(10) 0.4934(10) 0.2582(9) 0.035(3) Uani 1 1 d . . . . .
H3A H -0.1700 0.4520 0.2696 0.042 Uiso 1 1 d R . . . .
H3B H -0.0232 0.4221 0.2672 0.042 Uiso 1 1 d R . . . .
N5 N 0.0168(9) 0.7004(9) 1.0793(8) 0.020(2) Uani 1 1 d . U . . .
N1 N 0.3603(8) 0.6696(9) 0.8949(8) 0.020(2) Uani 1 1 d . . . . .
H1 H 0.3447 0.5861 0.9262 0.024 Uiso 1 1 d R . . . .
N2 N 0.1404(11) 0.6111(9) 0.5701(9) 0.040(3) Uani 1 1 d . . . . .
H2 H 0.1521 0.7011 0.5493 0.048 Uiso 1 1 d R . . . .
C8 C 0.2378(10) 0.7797(10) 1.0834(10) 0.017(2) Uani 1 1 d . . . . .
C7 C 0.4005(11) 0.7897(11) 1.1031(10) 0.025(3) Uani 1 1 d . . . . .
H7A H 0.4499 0.7089 1.1581 0.030 Uiso 1 1 calc R . . . .
H7B H 0.4375 0.8819 1.1468 0.030 Uiso 1 1 calc R . . . .
C10 C 0.1650(10) 0.6675(10) 1.1160(10) 0.019(2) Uani 1 1 d . . . . .
H10 H 0.2080 0.5809 1.1570 0.023 Uiso 1 1 calc R . . . .
C1 C 0.6081(12) 0.7630(12) 1.0165(10) 0.024(3) Uani 1 1 d . . . . .
C4 C 0.2253(11) 0.5637(19) 0.6958(9) 0.038(2) Uani 1 1 d . . . . .
H4A H 0.2932 0.4860 0.6898 0.046 Uiso 1 1 calc R . . . .
H4B H 0.1596 0.5232 0.7391 0.046 Uiso 1 1 calc R . . . .
C6 C -0.0332(13) 0.5980(15) 0.3578(10) 0.045(4) Uani 1 1 d . . . . .
H6A H -0.1139 0.6580 0.3665 0.054 Uiso 1 1 calc R . . . .
H6B H 0.0349 0.6634 0.3345 0.054 Uiso 1 1 calc R . . . .
C2 C 0.4401(10) 0.7834(11) 0.9804(10) 0.019(2) Uani 1 1 d . . . . .
H2A H 0.4147 0.8792 0.9371 0.023 Uiso 1 1 calc R . . . .
C3 C 0.3097(12) 0.6896(12) 0.7709(11) 0.030(3) Uani 1 1 d . . . . .
C9 C 0.0106(14) 0.8311(14) 1.0251(11) 0.025(3) Uani 1 1 d . U . . .
H9 H -0.0781 0.8816 0.9902 0.030 Uiso 1 1 calc R . . . .
C5 C 0.0457(13) 0.5273(13) 0.4844(12) 0.037(4) Uani 1 1 d . . . . .
O5 O 0.1986(11) 0.3298(10) 0.2863(9) 0.062(3) Uani 1 1 d . . . . .
C11 C 0.177(2) 0.1714(16) 0.2884(16) 0.076(5) Uani 1 1 d . . . . .
H11A H 0.1343 0.1329 0.2025 0.091 Uiso 1 1 calc R . . . .
H11B H 0.1122 0.1467 0.3379 0.091 Uiso 1 1 calc R . . . .
C12 C 0.324(2) 0.1110(19) 0.348(2) 0.119(8) Uani 1 1 d . . . . .
H12A H 0.3738 0.0944 0.2846 0.142 Uiso 1 1 calc R . . . .
H12B H 0.3190 0.0178 0.3901 0.142 Uiso 1 1 calc R . . . .
C14 C 0.3454(18) 0.366(2) 0.3728(17) 0.094(6) Uani 1 1 d . . . . .
H14A H 0.3392 0.4423 0.4327 0.113 Uiso 1 1 calc R . . . .
H14B H 0.4091 0.4005 0.3253 0.113 Uiso 1 1 calc R . . . .
C13 C 0.404(2) 0.224(3) 0.442(2) 0.122(9) Uani 1 1 d . . . . .
H13A H 0.5098 0.2157 0.4600 0.146 Uiso 1 1 calc R . . . .
H13B H 0.3799 0.2157 0.5207 0.146 Uiso 1 1 calc R . . . .

loop_
_atom_site_aniso_label
_atom_site_aniso_U_11
_atom_site_aniso_U_22
_atom_site_aniso_U_33
_atom_site_aniso_U_23
_atom_site_aniso_U_13
_atom_site_aniso_U_12
Zn1 0.0158(5) 0.0152(5) 0.0320(6) 0.0008(9) 0.0070(4) -0.0008(8)
O3 0.036(5) 0.023(5) 0.025(5) 0.005(4) 0.003(4) -0.002(3)
O2 0.015(4) 0.012(4) 0.063(6) -0.012(4) 0.010(4) -0.002(3)
O1 0.013(4) 0.018(4) 0.041(5) -0.002(3) 0.013(3) 0.004(3)
O4 0.097(8) 0.025(6) 0.043(6) 0.013(4) -0.006(5) -0.020(5)
N4 0.013(4) 0.014(4) 0.023(5) -0.001(4) 0.000(4) 0.000(3)
N3 0.037(6) 0.031(6) 0.034(6) -0.008(5) 0.006(5) -0.007(4)
N5 0.018(5) 0.016(4) 0.029(5) -0.001(4) 0.012(4) 0.000(3)
N1 0.019(5) 0.015(5) 0.027(5) 0.002(4) 0.008(4) 0.000(4)
N2 0.055(7) 0.019(7) 0.038(6) 0.001(4) 0.004(6) -0.006(4)
C8 0.013(5) 0.008(5) 0.028(6) -0.001(5) 0.004(5) 0.003(4)
C7 0.027(6) 0.013(6) 0.035(7) -0.004(5) 0.008(6) -0.004(4)
C10 0.015(6) 0.011(5) 0.027(6) -0.001(5) -0.001(5) 0.005(4)
C1 0.028(7) 0.025(7) 0.025(7) -0.003(5) 0.015(6) 0.001(5)
C4 0.050(6) 0.028(6) 0.026(6) -0.007(9) -0.003(5) -0.008(9)
C6 0.045(7) 0.050(12) 0.034(7) -0.005(7) 0.005(6) 0.010(7)
C2 0.018(6) 0.010(6) 0.025(7) -0.004(5) 0.001(5) 0.002(4)
C3 0.029(7) 0.019(7) 0.034(7) -0.007(6) -0.001(6) 0.009(5)
C9 0.009(5) 0.022(5) 0.034(9) 0.006(5) -0.006(5) -0.001(4)
C5 0.038(7) 0.036(11) 0.028(7) -0.008(6) -0.001(6) -0.005(5)
O5 0.060(7) 0.049(7) 0.073(8) 0.005(5) 0.015(6) 0.014(5)
C11 0.107(14) 0.034(9) 0.082(12) 0.009(9) 0.023(11) 0.013(9)
C12 0.15(2) 0.055(16) 0.118(17) 0.008(12) 0.003(15) 0.033(13)
C14 0.069(13) 0.111(16) 0.092(14) -0.012(13) 0.011(11) 0.019(12)
C13 0.080(14) 0.14(2) 0.13(2) 0.076(17) 0.008(14) 0.052(14)

loop_
_atom_type_symbol
_atom_type_description
_atom_type_scat_dispersion_real
_atom_type_scat_dispersion_imag
_atom_type_scat_source
C C 0.0033 0.0016 'International Tables Vol C Tables 4.2.6.8 and 6.1.1.4'
H H 0.0000 0.0000 'International Tables Vol C Tables 4.2.6.8 and 6.1.1.4'
N N 0.0061 0.0033 'International Tables Vol C Tables 4.2.6.8 and 6.1.1.4'
O O 0.0106 0.0060 'International Tables Vol C Tables 4.2.6.8 and 6.1.1.4'
Zn Zn 0.2839 1.4301 'International Tables Vol C Tables 4.2.6.8 and 6.1.1.4'

loop_
_geom_angle_atom_site_label_1
_geom_angle_atom_site_label_2
_geom_angle_atom_site_label_3
_geom_angle
_geom_angle_site_symmetry_1
_geom_angle_site_symmetry_3
O1 Zn1 N4 104.4(3) . 2_647
O1 Zn1 N3 112.0(3) . 1_656
O1 Zn1 N5 122.9(3) . 1_655
N4 Zn1 N3 103.0(3) 2_647 1_656
N5 Zn1 N4 110.0(3) 1_655 2_647
N5 Zn1 N3 103.0(3) 1_655 1_656
C1 O1 Zn1 123.2(6) . .
C8 N4 Zn1 134.2(7) . 2_657
C9 N4 Zn1 121.2(7) . 2_657
C9 N4 C8 103.9(9) . .
Zn1 N3 H3A 108.0 1_454 .
Zn1 N3 H3B 107.9 1_454 .
H3A N3 H3B 107.3 . .
C6 N3 Zn1 117.6(7) . 1_454
C6 N3 H3A 107.8 . .
C6 N3 H3B 107.8 . .
C10 N5 Zn1 127.9(7) . 1_455
C9 N5 Zn1 128.1(8) . 1_455
C9 N5 C10 102.9(9) . .
C2 N1 H1 119.0 . .
C3 N1 H1 119.0 . .
C3 N1 C2 122.0(9) . .
C4 N2 H2 117.3 . .
C5 N2 H2 117.8 . .
C5 N2 C4 124.9(10) . .
N4 C8 C7 124.3(9) . .
C10 C8 N4 108.4(8) . .
C10 C8 C7 127.3(9) . .
C8 C7 H7A 108.8 . .
C8 C7 H7B 108.8 . .
C8 C7 C2 113.9(8) . .
H7A C7 H7B 107.7 . .
C2 C7 H7A 108.8 . .
C2 C7 H7B 108.8 . .
N5 C10 H10 125.4 . .
C8 C10 N5 109.2(8) . .
C8 C10 H10 125.4 . .
O2 C1 O1 124.9(10) . .
O2 C1 C2 120.4(10) . .
O1 C1 C2 114.7(9) . .
N2 C4 H4A 109.5 . .
N2 C4 H4B 109.5 . .
N2 C4 C3 110.7(12) . .
H4A C4 H4B 108.1 . .
C3 C4 H4A 109.5 . .
C3 C4 H4B 109.5 . .
N3 C6 H6A 108.9 . .
N3 C6 H6B 108.9 . .
N3 C6 C5 113.3(11) . .
H6A C6 H6B 107.7 . .
C5 C6 H6A 108.9 . .
C5 C6 H6B 108.9 . .
N1 C2 C7 112.5(8) . .
N1 C2 C1 112.2(9) . .
N1 C2 H2A 108.1 . .
C7 C2 C1 107.8(8) . .
C7 C2 H2A 108.1 . .
C1 C2 H2A 108.1 . .
O3 C3 N1 124.7(10) . .
O3 C3 C4 119.5(11) . .
N1 C3 C4 115.7(11) . .
N4 C9 N5 115.7(11) . .
N4 C9 H9 122.2 . .
N5 C9 H9 122.2 . .
O4 C5 N2 121.9(11) . .
O4 C5 C6 121.2(11) . .
N2 C5 C6 116.9(11) . .
C11 O5 C14 108.8(12) . .
O5 C11 H11A 110.8 . .
O5 C11 H11B 110.8 . .
O5 C11 C12 104.7(14) . .
H11A C11 H11B 108.9 . .
C12 C11 H11A 110.8 . .
C12 C11 H11B 110.8 . .
C11 C12 H12A 110.6 . .
C11 C12 H12B 110.6 . .
C11 C12 C13 105.5(16) . .
H12A C12 H12B 108.8 . .
C13 C12 H12A 110.6 . .
C13 C12 H12B 110.6 . .
O5 C14 H14A 110.7 . .
O5 C14 H14B 110.7 . .
O5 C14 C13 105.4(16) . .
H14A C14 H14B 108.8 . .
C13 C14 H14A 110.7 . .
C13 C14 H14B 110.7 . .
C12 C13 C14 101.9(15) . .
C12 C13 H13A 111.4 . .
C12 C13 H13B 111.4 . .
C14 C13 H13A 111.4 . .
C14 C13 H13B 111.4 . .
H13A C13 H13B 109.3 . .

loop_
_geom_bond_atom_site_label_1
_geom_bond_atom_site_label_2
_geom_bond_distance
_geom_bond_site_symmetry_2
Zn1 O1 1.919(6) .
Zn1 N4 1.996(8) 2_647
Zn1 N3 2.027(9) 1_656
Zn1 N5 1.951(8) 1_655
O3 C3 1.221(13) .
O2 C1 1.217(12) .
O1 C1 1.281(12) .
O4 C5 1.216(13) .
N4 Zn1 1.996(8) 2_657
N4 C8 1.366(11) .
N4 C9 1.310(14) .
N3 Zn1 2.027(9) 1_454
N3 H3A 0.8900 .
N3 H3B 0.8900 .
N3 C6 1.420(13) .
N5 Zn1 1.951(8) 1_455
N5 C10 1.374(12) .
N5 C9 1.314(14) .
N1 H1 0.8600 .
N1 C2 1.439(12) .
N1 C3 1.312(13) .
N2 H2 0.8600 .
N2 C4 1.434(13) .
N2 C5 1.319(12) .
C8 C7 1.499(13) .
C8 C10 1.339(13) .
C7 H7A 0.9700 .
C7 H7B 0.9700 .
C7 C2 1.517(14) .
C10 H10 0.9300 .
C1 C2 1.535(14) .
C4 H4A 0.9700 .
C4 H4B 0.9700 .
C4 C3 1.484(17) .
C6 H6A 0.9700 .
C6 H6B 0.9700 .
C6 C5 1.504(16) .
C2 H2A 0.9800 .
C9 H9 0.9300 .
O5 C11 1.445(16) .
O5 C14 1.460(17) .
C11 H11A 0.9700 .
C11 H11B 0.9700 .
C11 C12 1.45(2) .
C12 H12A 0.9700 .
C12 H12B 0.9700 .
C12 C13 1.48(2) .
C14 H14A 0.9700 .
C14 H14B 0.9700 .
C14 C13 1.50(2) .
C13 H13A 0.9700 .
C13 H13B 0.9700 .

loop_
_geom_torsion_atom_site_label_1
_geom_torsion_atom_site_label_2
_geom_torsion_atom_site_label_3
_geom_torsion_atom_site_label_4
_geom_torsion
_geom_torsion_site_symmetry_1
_geom_torsion_site_symmetry_2
_geom_torsion_site_symmetry_3
_geom_torsion_site_symmetry_4
Zn1 O1 C1 O2 5.1(15) . . . .
Zn1 O1 C1 C2 -171.1(6) . . . .
Zn1 N4 C8 C7 8.7(15) 2_657 . . .
Zn1 N4 C8 C10 -169.2(7) 2_657 . . .
Zn1 N4 C9 N5 171.3(7) 2_657 . . .
Zn1 N3 C6 C5 -163.0(8) 1_454 . . .
Zn1 N5 C10 C8 169.2(7) 1_455 . . .
Zn1 N5 C9 N4 -168.6(7) 1_455 . . .
O2 C1 C2 N1 156.0(10) . . . .
O2 C1 C2 C7 -79.5(12) . . . .
O1 C1 C2 N1 -27.6(12) . . . .
O1 C1 C2 C7 96.9(10) . . . .
N4 C8 C7 C2 -66.5(13) . . . .
N4 C8 C10 N5 -1.0(12) . . . .
N3 C6 C5 O4 -21.9(17) . . . .
N3 C6 C5 N2 159.0(11) . . . .
N2 C4 C3 O3 -14.4(15) . . . .
N2 C4 C3 N1 163.2(9) . . . .
C8 N4 C9 N5 -0.3(12) . . . .
C8 C7 C2 N1 -44.5(11) . . . .
C8 C7 C2 C1 -168.7(9) . . . .
C7 C8 C10 N5 -178.9(9) . . . .
C10 N5 C9 N4 -0.2(12) . . . .
C10 C8 C7 C2 111.1(12) . . . .
C4 N2 C5 O4 0.6(19) . . . .
C4 N2 C5 C6 179.7(10) . . . .
C2 N1 C3 O3 -0.6(17) . . . .
C2 N1 C3 C4 -178.0(9) . . . .
C3 N1 C2 C7 141.1(10) . . . .
C3 N1 C2 C1 -97.1(11) . . . .
C9 N4 C8 C7 178.8(10) . . . .
C9 N4 C8 C10 0.8(11) . . . .
C9 N5 C10 C8 0.8(11) . . . .
C5 N2 C4 C3 -174.6(11) . . . .
O5 C11 C12 C13 33(2) . . . .
O5 C14 C13 C12 27(2) . . . .
C11 O5 C14 C13 -7.7(19) . . . .
C11 C12 C13 C14 -37(2) . . . .
C14 O5 C11 C12 -15.3(19) . . . .
